data_4106513
loop_
_publ_author_name
'Hai-Xia Zhang'
'Fei Wang'
'Hui Yang'
'Yan-Xi Tan'
'Jian Zhang'
'Xianhui Bu'

_publ_section_title
;
 Interrupted Zeolite LTA and ATN-Type Boron Imidazolate Frameworks
;
_journal_name_full 'Journal of the American Chemical Society'
_journal_page_first 11884
_journal_page_last 11887
_journal_paper_doi 10.1021/ja2040927
_journal_volume 133
_journal_year 2011
_chemical_formula_sum 'C38 H38 B2 N12 O5 Zn2'
_chemical_formula_weight 895.20
_chemical_name_systematic
; 
 ? 
;
_space_group_IT_number 167
_symmetry_cell_setting rhombohedral
_symmetry_space_group_name_Hall '-R 3 2"c'
_symmetry_space_group_name_H-M 'R -3 c :H'
_atom_sites_solution_hydrogens geom
_atom_sites_solution_primary direct
_atom_sites_solution_secondary difmap
_audit_creation_method SHELXL-97
_cell_angle_alpha 90.00
_cell_angle_beta 90.00
_cell_angle_gamma 120.00
_cell_formula_units_Z 36
_cell_length_a 27.2749(18)
_cell_length_b 27.2749(18)
_cell_length_c 87.561(5)
_cell_measurement_reflns_used 1543
_cell_measurement_temperature 173(2)
_cell_measurement_theta_max 23.4700
_cell_measurement_theta_min 2.1239
_cell_volume 56412(6)
_computing_cell_refinement 'Bruker XSCANS'
_computing_data_collection 'Bruker XSCANS'
_computing_data_reduction 'Bruker SHELXTL'
_computing_molecular_graphics 'Bruker SHELXTL'
_computing_publication_material 'Bruker SHELXTL'
_computing_structure_refinement 'SHELXL-97 (Sheldrick, 1997)'
_computing_structure_solution 'SHELXS-97 (Sheldrick, 1990)'
_diffrn_ambient_temperature 173(2)
_diffrn_measured_fraction_theta_full 0.996
_diffrn_measured_fraction_theta_max 0.996
_diffrn_measurement_device_type 'Bruker P4'
_diffrn_measurement_method '\w scans'
_diffrn_radiation_monochromator graphite
_diffrn_radiation_source 'fine-focus sealed tube'
_diffrn_radiation_type MoK\a
_diffrn_radiation_wavelength 0.71073
_diffrn_reflns_av_R_equivalents 0.0392
_diffrn_reflns_av_sigmaI/netI 0.0155
_diffrn_reflns_limit_h_max 29
_diffrn_reflns_limit_h_min -29
_diffrn_reflns_limit_k_max 29
_diffrn_reflns_limit_k_min -29
_diffrn_reflns_limit_l_max 92
_diffrn_reflns_limit_l_min -93
_diffrn_reflns_number 93734
_diffrn_reflns_theta_full 22.50
_diffrn_reflns_theta_max 22.50
_diffrn_reflns_theta_min 2.04
_diffrn_standards_decay_% none
_diffrn_standards_interval_count none
_diffrn_standards_interval_time none
_diffrn_standards_number none
_exptl_absorpt_coefficient_mu 0.804
_exptl_absorpt_correction_type none
_exptl_absorpt_process_details none
_exptl_crystal_colour colorless
_exptl_crystal_density_diffrn 0.949
_exptl_crystal_description prism
_exptl_crystal_F_000 16555
_exptl_crystal_size_max .25
_exptl_crystal_size_mid .14
_exptl_crystal_size_min .10
_refine_diff_density_max 0.637
_refine_diff_density_min -0.429
_refine_diff_density_rms 0.068
_refine_ls_extinction_coef 0.00011(2)
_refine_ls_extinction_expression Fc^*^=kFc[1+0.001xFc^2^\l^3^/sin(2\q)]^-1/4^
_refine_ls_extinction_method SHELXL
_refine_ls_goodness_of_fit_ref 1.091
_refine_ls_hydrogen_treatment none
_refine_ls_matrix_type full
_refine_ls_number_parameters 533
_refine_ls_number_reflns 8190
_refine_ls_number_restraints 0
_refine_ls_restrained_S_all 1.091
_refine_ls_R_factor_all 0.0646
_refine_ls_R_factor_gt 0.0604
_refine_ls_shift/su_max 0.002
_refine_ls_shift/su_mean 0.000
_refine_ls_structure_factor_coef Fsqd
_refine_ls_weighting_details 'calc w=1/[\s^2^(Fo^2^)+(0.1460P)^2^+22.2049P] where P=(Fo^2^+2Fc^2^)/3'
_refine_ls_weighting_scheme calc
_refine_ls_wR_factor_gt 0.1939
_refine_ls_wR_factor_ref 0.2004
_reflns_number_gt 7490
_reflns_number_total 8190
_reflns_threshold_expression >2sigma(I)
_cod_data_source_file ja2040927_si_002_1.cif
_cod_data_source_block BIF-20
_cod_original_cell_volume 56411(6)
_cod_original_sg_symbol_H-M 'R -3 c'
_cod_database_code 4106513

loop_
_symmetry_equiv_pos_as_xyz
'x, y, z'
'-y, x-y, z'
'-x+y, -x, z'
'y, x, -z+1/2'
'-x, -x+y, -z+1/2'
'x-y, -y, -z+1/2'
'x+2/3, y+1/3, z+1/3'
'-y+2/3, x-y+1/3, z+1/3'
'-x+y+2/3, -x+1/3, z+1/3'
'y+2/3, x+1/3, -z+5/6'
'-x+2/3, -x+y+1/3, -z+5/6'
'x-y+2/3, -y+1/3, -z+5/6'
'x+1/3, y+2/3, z+2/3'
'-y+1/3, x-y+2/3, z+2/3'
'-x+y+1/3, -x+2/3, z+2/3'
'y+1/3, x+2/3, -z+7/6'
'-x+1/3, -x+y+2/3, -z+7/6'
'x-y+1/3, -y+2/3, -z+7/6'
'-x, -y, -z'
'y, -x+y, -z'
'x-y, x, -z'
'-y, -x, z-1/2'
'x, x-y, z-1/2'
'-x+y, y, z-1/2'
'-x+2/3, -y+1/3, -z+1/3'
'y+2/3, -x+y+1/3, -z+1/3'
'x-y+2/3, x+1/3, -z+1/3'
'-y+2/3, -x+1/3, z-1/6'
'x+2/3, x-y+1/3, z-1/6'
'-x+y+2/3, y+1/3, z-1/6'
'-x+1/3, -y+2/3, -z+2/3'
'y+1/3, -x+y+2/3, -z+2/3'
'x-y+1/3, x+2/3, -z+2/3'
'-y+1/3, -x+2/3, z+1/6'
'x+1/3, x-y+2/3, z+1/6'
'-x+y+1/3, y+2/3, z+1/6'

loop_
_atom_site_label
_atom_site_type_symbol
_atom_site_fract_x
_atom_site_fract_y
_atom_site_fract_z
_atom_site_U_iso_or_equiv
_atom_site_adp_type
_atom_site_occupancy
_atom_site_symmetry_multiplicity
_atom_site_calc_flag
_atom_site_refinement_flags
Zn1 Zn 0.01260(2) 0.200552(19) 0.093218(5) 0.0826(2) Uani 1 1 d .
Zn2 Zn 0.355920(18) 0.362572(19) 0.136864(5) 0.0811(2) Uani 1 1 d .
O1 O 0.00032(10) 0.25272(9) 0.08014(3) 0.0763(6) Uani 1 1 d .
O2 O -0.01941(16) 0.60474(16) 0.03322(4) 0.1088(9) Uani 1 1 d .
O3 O -0.03520(14) 0.17993(12) 0.06398(4) 0.1014(9) Uani 1 1 d .
O4 O -0.1049(2) 0.56242(19) 0.04243(6) 0.1572(16) Uani 1 1 d .
O5 O -0.0745(2) 0.35086(17) 0.02497(5) 0.1491(16) Uani 1 1 d .
N1 N 0.08899(14) 0.28420(12) 0.13343(4) 0.0868(9) Uani 1 1 d .
N2 N 0.03520(14) 0.23567(15) 0.11413(4) 0.0905(9) Uani 1 1 d .
N3 N 0.18689(13) 0.31830(12) 0.14264(4) 0.0887(9) Uani 1 1 d .
N4 N 0.15614(16) 0.19420(14) 0.08003(3) 0.0863(9) Uani 1 1 d .
N5 N 0.27415(15) 0.33156(16) 0.14105(4) 0.0978(10) Uani 1 1 d .
N6 N 0.07551(19) 0.19184(18) 0.08415(3) 0.1077(12) Uani 1 1 d .
N7 N 0.1943(3) 0.0617(3) 0.09753(5) 0.163(3) Uani 1 1 d .
N8 N 0.29140(15) 0.24734(14) 0.04664(3) 0.0872(9) Uani 1 1 d .
N9 N 0.24544(18) 0.20670(17) 0.06800(4) 0.1008(11) Uani 1 1 d .
N10 N 0.21520(19) 0.15257(19) 0.09205(4) 0.1094(12) Uani 1 1 d .
N11 N 0.11766(15) 0.32290(13) 0.15984(3) 0.0892(9) Uani 1 1 d .
N12 N 0.07331(16) 0.32572(16) 0.18078(4) 0.0997(10) Uani 1 1 d .
C2 C -0.02269(15) 0.22958(14) 0.06754(4) 0.0754(9) Uani 1 1 d .
C3 C 0.07907(17) 0.28071(18) 0.11902(5) 0.0861(10) Uani 1 1 d .
C4 C -0.03763(13) 0.26277(14) 0.05677(4) 0.0735(9) Uani 1 1 d .
C5 C 0.2435(2) 0.3551(2) 0.14170(5) 0.0995(12) Uani 1 1 d .
C6 C -0.06941(15) 0.23762(15) 0.04398(4) 0.0798(10) Uani 1 1 d .
H6A H -0.0826 0.1994 0.0422 0.096 Uiso 1 1 calc R
C7 C -0.01837(15) 0.31968(15) 0.05934(5) 0.0792(10) Uani 1 1 d .
H7A H 0.0032 0.3372 0.0680 0.095 Uiso 1 1 calc R
C8 C 0.12029(19) 0.19363(18) 0.09066(4) 0.0848(10) Uani 1 1 d .
C9 C 0.11611(18) 0.32292(19) 0.10759(5) 0.0954(12) Uani 1 1 d .
H9A H 0.1468 0.3545 0.1127 0.143 Uiso 1 1 calc R
H9B H 0.0946 0.3357 0.1019 0.143 Uiso 1 1 calc R
H9C H 0.1309 0.3059 0.1008 0.143 Uiso 1 1 calc R
C10 C 0.10211(19) 0.29306(19) 0.18392(5) 0.0927(11) Uani 1 1 d .
H10A H 0.1016 0.2758 0.1931 0.111 Uiso 1 1 calc R
C11 C 0.08573(17) 0.34014(19) 0.16669(5) 0.0936(12) Uani 1 1 d .
C12 C 0.2339(2) 0.26958(17) 0.14111(5) 0.0982(12) Uani 1 1 d .
H12A H 0.2429 0.2409 0.1408 0.118 Uiso 1 1 calc R
C13 C 0.04189(19) 0.2331(2) 0.14009(5) 0.1069(14) Uani 1 1 d .
H13A H 0.0350 0.2244 0.1504 0.128 Uiso 1 1 calc R
C14 C -0.0306(2) 0.34995(16) 0.04937(5) 0.0973(13) Uani 1 1 d .
H14A H -0.0178 0.3881 0.0512 0.117 Uiso 1 1 calc R
C15 C -0.08222(17) 0.26715(17) 0.03374(5) 0.0901(11) Uani 1 1 d .
H15A H -0.1038 0.2493 0.0251 0.108 Uiso 1 1 calc R
C16 C 0.26786(18) 0.41639(16) 0.14306(5) 0.0959(12) Uani 1 1 d .
H16A H 0.3083 0.4346 0.1421 0.144 Uiso 1 1 calc R
H16B H 0.2582 0.4252 0.1528 0.144 Uiso 1 1 calc R
H16C H 0.2531 0.4296 0.1351 0.144 Uiso 1 1 calc R
C17 C 0.1308(2) 0.1945(2) 0.10735(4) 0.1036(14) Uani 1 1 d .
H17A H 0.1003 0.1945 0.1128 0.155 Uiso 1 1 calc R
H17B H 0.1657 0.2280 0.1099 0.155 Uiso 1 1 calc R
H17C H 0.1330 0.1617 0.1101 0.155 Uiso 1 1 calc R
C18 C 0.0615(3) 0.3713(3) 0.15873(6) 0.1258(18) Uani 1 1 d .
H18A H 0.0400 0.3797 0.1658 0.189 Uiso 1 1 calc R
H18B H 0.0373 0.3483 0.1506 0.189 Uiso 1 1 calc R
H18C H 0.0916 0.4059 0.1546 0.189 Uiso 1 1 calc R
C19 C 0.1861(2) 0.1000(2) 0.09012(6) 0.160(3) Uani 1 1 d .
C20 C 0.01102(18) 0.20190(19) 0.12843(5) 0.1036(15) Uani 1 1 d .
H20A H -0.0201 0.1655 0.1290 0.124 Uiso 1 1 calc R
C21 C -0.0249(3) 0.4508(3) 0.02227(9) 0.149(2) Uani 1 1 d .
H21A H 0.0029 0.4498 0.0164 0.179 Uiso 1 1 calc R
C22 C 0.2742(5) 0.3099(3) 0.06394(7) 0.210(5) Uani 1 1 d .
H22A H 0.2949 0.3381 0.0563 0.314 Uiso 1 1 calc R
H22B H 0.2931 0.3225 0.0736 0.314 Uiso 1 1 calc R
H22C H 0.2366 0.3042 0.0647 0.314 Uiso 1 1 calc R
C23 C -0.1070(5) 0.4065(3) 0.03773(10) 0.179(4) Uani 1 1 d .
H23A H -0.1341 0.3731 0.0423 0.215 Uiso 1 1 calc R
C24 C -0.0245(3) 0.5061(2) 0.02562(8) 0.1330(18) Uani 1 1 d .
H24A H 0.0027 0.5397 0.0212 0.160 Uiso 1 1 calc R
C25 C -0.0613(3) 0.5634(3) 0.03698(7) 0.1179(15) Uani 1 1 d .
C26 C 0.2582(2) 0.1610(2) 0.10257(6) 0.1151(16) Uani 1 1 d .
H26A H 0.2841 0.1945 0.1074 0.138 Uiso 1 1 calc R
C27 C -0.0640(3) 0.5059(3) 0.03513(7) 0.1185(16) Uani 1 1 d .
C28 C -0.0672(3) 0.4047(3) 0.02830(8) 0.1265(18) Uani 1 1 d .
C29 C 0.2507(3) 0.1684(2) 0.05930(6) 0.131(2) Uani 1 1 d .
H29A H 0.2377 0.1308 0.0620 0.157 Uiso 1 1 calc R
C30 C 0.2532(2) 0.1124(3) 0.10398(8) 0.144(3) Uani 1 1 d .
H30A H 0.2810 0.1067 0.1083 0.173 Uiso 1 1 calc R
C31 C 0.2775(3) 0.1931(2) 0.04633(6) 0.1228(19) Uani 1 1 d .
H31A H 0.2852 0.1753 0.0384 0.147 Uiso 1 1 calc R
C32 C 0.0820(2) 0.1899(2) 0.06840(4) 0.1011(13) Uani 1 1 d .
H32A H 0.0568 0.1879 0.0610 0.121 Uiso 1 1 calc R
C33 C 0.1307(2) 0.1913(2) 0.06600(4) 0.0967(12) Uani 1 1 d .
H33A H 0.1455 0.1905 0.0565 0.116 Uiso 1 1 calc R
C34 C -0.0629(2) 0.32335(19) 0.03628(5) 0.0978(12) Uani 1 1 d .
C35 C 0.2712(2) 0.2549(2) 0.05952(5) 0.1051(14) Uani 1 1 d .
C36 C 0.12939(18) 0.0729(2) 0.08132(5) 0.1026(13) Uani 1 1 d .
H36A H 0.1255 0.1019 0.0762 0.154 Uiso 1 1 calc R
H36B H 0.0986 0.0532 0.0884 0.154 Uiso 1 1 calc R
H36C H 0.1288 0.0467 0.0739 0.154 Uiso 1 1 calc R
C37 C 0.1283(2) 0.29280(19) 0.17149(5) 0.0967(12) Uani 1 1 d .
H37A H 0.1504 0.2758 0.1704 0.116 Uiso 1 1 calc R
C38 C 0.1830(2) 0.26334(18) 0.14165(5) 0.1036(13) Uani 1 1 d .
H38A H 0.1493 0.2288 0.1414 0.124 Uiso 1 1 calc R
C40 C -0.1083(4) 0.4578(3) 0.04075(8) 0.162(3) Uani 1 1 d .
H40A H -0.1375 0.4579 0.0462 0.194 Uiso 1 1 calc R
B1 B 0.1371(2) 0.3291(3) 0.14339(6) 0.0994(15) Uani 1 1 d .
B2 B 0.2155(3) 0.1997(3) 0.08346(5) 0.1012(16) Uani 1 1 d .

loop_
_atom_site_aniso_label
_atom_site_aniso_U_11
_atom_site_aniso_U_22
_atom_site_aniso_U_33
_atom_site_aniso_U_23
_atom_site_aniso_U_13
_atom_site_aniso_U_12
Zn1 0.1093(4) 0.0873(3) 0.0656(3) -0.01844(19) -0.0199(2) 0.0598(3)
Zn2 0.0788(3) 0.0822(3) 0.0727(4) -0.00767(19) -0.00520(19) 0.0331(2)
O1 0.0762(14) 0.0654(13) 0.0799(16) -0.0067(11) -0.0141(12) 0.0299(11)
O2 0.105(2) 0.103(2) 0.124(3) 0.0011(19) -0.0195(19) 0.056(2)
O3 0.125(2) 0.0803(17) 0.108(2) -0.0160(14) -0.0350(17) 0.0587(16)
O4 0.167(4) 0.133(3) 0.179(4) 0.029(3) 0.042(3) 0.080(3)
O5 0.215(4) 0.120(3) 0.129(3) -0.005(2) -0.066(3) 0.097(3)
N1 0.099(2) 0.0728(18) 0.067(2) -0.0078(14) -0.0196(15) 0.0260(16)
N2 0.093(2) 0.096(2) 0.091(2) -0.0288(18) -0.0114(17) 0.054(2)
N3 0.0724(19) 0.0675(17) 0.099(2) 0.0114(15) 0.0037(15) 0.0148(15)
N4 0.139(3) 0.108(2) 0.0549(17) -0.0078(14) -0.0034(17) 0.094(2)
N5 0.085(2) 0.106(3) 0.086(2) 0.0096(18) 0.0092(17) 0.036(2)
N6 0.166(4) 0.156(3) 0.0565(18) -0.0221(18) -0.0195(19) 0.123(3)
N7 0.264(7) 0.228(6) 0.119(3) 0.094(4) 0.102(4) 0.213(6)
N8 0.110(2) 0.096(2) 0.0684(19) 0.0024(15) 0.0027(16) 0.0601(19)
N9 0.136(3) 0.125(3) 0.067(2) 0.0074(19) 0.0040(19) 0.083(3)
N10 0.132(3) 0.133(3) 0.086(2) 0.001(2) 0.006(2) 0.084(3)
N11 0.117(2) 0.0793(19) 0.0714(19) -0.0050(15) 0.0167(17) 0.0488(18)
N12 0.106(2) 0.100(2) 0.082(2) -0.0097(18) 0.0034(18) 0.043(2)
C2 0.077(2) 0.0597(19) 0.088(3) -0.0052(17) -0.0119(18) 0.0327(16)
C3 0.083(2) 0.104(3) 0.071(2) -0.007(2) 0.0031(19) 0.047(2)
C4 0.0618(18) 0.0625(19) 0.083(2) 0.0015(16) -0.0078(16) 0.0212(15)
C5 0.109(3) 0.119(3) 0.069(2) -0.014(2) 0.007(2) 0.055(3)
C6 0.075(2) 0.066(2) 0.085(2) -0.0058(18) -0.0120(18) 0.0265(17)
C7 0.073(2) 0.071(2) 0.091(3) -0.0062(18) -0.0125(17) 0.0338(17)
C8 0.125(3) 0.105(3) 0.058(2) -0.0029(18) 0.000(2) 0.082(3)
C9 0.095(3) 0.105(3) 0.096(3) 0.033(2) 0.028(2) 0.058(2)
C10 0.117(3) 0.115(3) 0.073(2) 0.004(2) -0.011(2) 0.078(3)
C11 0.081(2) 0.107(3) 0.076(3) -0.014(2) -0.012(2) 0.035(2)
C12 0.113(3) 0.073(2) 0.106(3) -0.015(2) -0.014(2) 0.045(2)
C13 0.102(3) 0.104(3) 0.070(3) 0.001(2) 0.001(2) 0.018(2)
C14 0.120(3) 0.070(2) 0.099(3) -0.014(2) -0.043(3) 0.045(2)
C15 0.080(2) 0.087(3) 0.086(3) -0.011(2) -0.022(2) 0.029(2)
C16 0.088(2) 0.071(2) 0.101(3) -0.019(2) 0.012(2) 0.0188(19)
C17 0.154(4) 0.152(4) 0.056(2) -0.017(2) -0.010(2) 0.114(3)
C18 0.155(5) 0.143(4) 0.113(4) -0.015(3) -0.050(3) 0.100(4)
C19 0.133(4) 0.108(4) 0.098(3) -0.069(3) 0.062(3) -0.046(3)
C20 0.079(2) 0.095(3) 0.085(3) -0.015(2) 0.017(2) 0.005(2)
C21 0.136(5) 0.124(5) 0.187(6) -0.001(4) -0.039(4) 0.065(4)
C22 0.404(14) 0.119(4) 0.093(4) -0.020(3) 0.030(6) 0.121(7)
C23 0.279(11) 0.116(5) 0.156(7) 0.002(4) -0.047(7) 0.109(6)
C24 0.126(4) 0.110(4) 0.158(5) 0.013(3) -0.020(4) 0.055(3)
C25 0.126(4) 0.139(5) 0.113(4) 0.007(3) -0.003(3) 0.084(4)
C26 0.127(4) 0.107(4) 0.092(3) -0.004(3) -0.030(3) 0.043(3)
C27 0.129(4) 0.128(4) 0.106(4) 0.009(3) -0.019(3) 0.070(4)
C28 0.160(5) 0.109(4) 0.121(4) 0.010(3) -0.028(4) 0.075(4)
C29 0.196(5) 0.127(4) 0.129(4) 0.043(3) 0.077(4) 0.125(4)
C30 0.087(3) 0.115(4) 0.229(7) -0.064(4) -0.090(4) 0.050(3)
C31 0.191(5) 0.112(3) 0.112(4) 0.039(3) 0.069(3) 0.110(4)
C32 0.139(4) 0.139(4) 0.067(2) -0.006(2) -0.004(2) 0.101(3)
C33 0.146(4) 0.115(3) 0.052(2) -0.0029(19) -0.003(2) 0.082(3)
C34 0.111(3) 0.092(3) 0.098(3) -0.001(2) -0.025(2) 0.056(2)
C35 0.145(4) 0.113(3) 0.062(2) -0.019(2) -0.004(2) 0.068(3)
C36 0.095(3) 0.107(3) 0.090(3) 0.011(2) -0.026(2) 0.039(2)
C37 0.119(3) 0.100(3) 0.084(3) -0.011(2) -0.011(2) 0.063(3)
C38 0.100(3) 0.079(3) 0.104(3) -0.013(2) 0.004(2) 0.024(2)
C40 0.212(7) 0.123(5) 0.158(6) 0.041(4) 0.013(5) 0.089(5)
B1 0.081(3) 0.134(4) 0.076(3) -0.033(3) -0.015(2) 0.049(3)
B2 0.156(5) 0.137(4) 0.055(2) 0.010(3) 0.009(3) 0.106(4)

loop_
_atom_type_symbol
_atom_type_description
_atom_type_scat_dispersion_real
_atom_type_scat_dispersion_imag
_atom_type_scat_source
C C 0.0033 0.0016 'International Tables Vol C Tables 4.2.6.8 and 6.1.1.4'
H H 0.0000 0.0000 'International Tables Vol C Tables 4.2.6.8 and 6.1.1.4'
B B 0.0013 0.0007 'International Tables Vol C Tables 4.2.6.8 and 6.1.1.4'
N N 0.0061 0.0033 'International Tables Vol C Tables 4.2.6.8 and 6.1.1.4'
O O 0.0106 0.0060 'International Tables Vol C Tables 4.2.6.8 and 6.1.1.4'
Zn Zn 0.2839 1.4301 'International Tables Vol C Tables 4.2.6.8 and 6.1.1.4'

loop_
_geom_angle_atom_site_label_1
_geom_angle_atom_site_label_2
_geom_angle_atom_site_label_3
_geom_angle
_geom_angle_site_symmetry_1
_geom_angle_site_symmetry_3
N7 Zn1 O1 108.69(17) 2 .
N7 Zn1 N6 120.0(2) 2 .
O1 Zn1 N6 108.53(13) . .
N7 Zn1 N2 101.41(18) 2 .
O1 Zn1 N2 107.77(12) . .
N6 Zn1 N2 109.80(13) . .
O2 Zn2 N5 97.18(17) 17_544 .
O2 Zn2 N12 109.60(15) 17_544 27
N5 Zn2 N12 121.29(16) . 27
O2 Zn2 N8 121.00(15) 17_544 18_554
N5 Zn2 N8 107.31(15) . 18_554
N12 Zn2 N8 101.85(15) 27 18_554
C2 O1 Zn1 111.4(2) . .
C25 O2 Zn2 118.3(4) . 17_554
C34 O5 C28 118.0(4) . .
C3 N1 C13 105.6(3) . .
C3 N1 B1 132.8(4) . .
C13 N1 B1 121.6(3) . .
C3 N2 C20 102.8(3) . .
C3 N2 Zn1 132.4(3) . .
C20 N2 Zn1 122.1(3) . .
C5 N3 C38 103.2(4) . .
C5 N3 B1 130.7(4) . .
C38 N3 B1 126.0(4) . .
C8 N4 C33 105.8(3) . .
C8 N4 B2 125.1(3) . .
C33 N4 B2 129.1(3) . .
C5 N5 C12 105.8(4) . .
C5 N5 Zn2 132.0(3) . .
C12 N5 Zn2 121.3(3) . .
C8 N6 C32 107.1(4) . .
C8 N6 Zn1 130.6(2) . .
C32 N6 Zn1 121.8(3) . .
C19 N7 C30 89.0(5) . .
C19 N7 Zn1 137.9(5) . 3
C30 N7 Zn1 119.1(3) . 3
C35 N8 C31 106.4(4) . .
C35 N8 Zn2 125.9(3) . 18_554
C31 N8 Zn2 127.1(3) . 18_554
C29 N9 C35 103.6(4) . .
C29 N9 B2 130.5(4) . .
C35 N9 B2 125.8(4) . .
C19 N10 C26 105.8(6) . .
C19 N10 B2 130.3(6) . .
C26 N10 B2 122.8(5) . .
C11 N11 C37 103.9(3) . .
C11 N11 B1 130.4(4) . .
C37 N11 B1 125.6(4) . .
C11 N12 C10 102.9(4) . .
C11 N12 Zn2 134.0(3) . 26_455
C10 N12 Zn2 123.0(3) . 26_455
O3 C2 O1 123.4(3) . .
O3 C2 C4 119.0(3) . .
O1 C2 C4 117.6(3) . .
N1 C3 N2 117.3(4) . .
N1 C3 C9 124.8(4) . .
N2 C3 C9 117.7(4) . .
C6 C4 C7 118.9(3) . .
C6 C4 C2 120.4(3) . .
C7 C4 C2 120.6(3) . .
N5 C5 N3 114.6(4) . .
N5 C5 C16 122.5(4) . .
N3 C5 C16 122.6(4) . .
C15 C6 C4 121.7(3) . .
C15 C6 H6A 119.1 . .
C4 C6 H6A 119.1 . .
C14 C7 C4 120.5(4) . .
C14 C7 H7A 119.7 . .
C4 C7 H7A 119.7 . .
N6 C8 N4 110.7(3) . .
N6 C8 C17 126.1(4) . .
N4 C8 C17 123.2(4) . .
C3 C9 H9A 109.5 . .
C3 C9 H9B 109.5 . .
H9A C9 H9B 109.5 . .
C3 C9 H9C 109.5 . .
H9A C9 H9C 109.5 . .
H9B C9 H9C 109.5 . .
C37 C10 N12 107.8(4) . .
C37 C10 H10A 126.1 . .
N12 C10 H10A 126.1 . .
N12 C11 N11 116.5(4) . .
N12 C11 C18 120.0(4) . .
N11 C11 C18 123.4(4) . .
C38 C12 N5 106.2(4) . .
C38 C12 H12A 126.9 . .
N5 C12 H12A 126.9 . .
C20 C13 N1 106.1(4) . .
C20 C13 H13A 126.9 . .
N1 C13 H13A 126.9 . .
C7 C14 C34 119.5(4) . .
C7 C14 H14A 120.2 . .
C34 C14 H14A 120.2 . .
C6 C15 C34 119.2(4) . .
C6 C15 H15A 120.4 . .
C34 C15 H15A 120.4 . .
C5 C16 H16A 109.5 . .
C5 C16 H16B 109.5 . .
H16A C16 H16B 109.5 . .
C5 C16 H16C 109.5 . .
H16A C16 H16C 109.5 . .
H16B C16 H16C 109.5 . .
C8 C17 H17A 109.5 . .
C8 C17 H17B 109.5 . .
H17A C17 H17B 109.5 . .
C8 C17 H17C 109.5 . .
H17A C17 H17C 109.5 . .
H17B C17 H17C 109.5 . .
C11 C18 H18A 109.5 . .
C11 C18 H18B 109.5 . .
H18A C18 H18B 109.5 . .
C11 C18 H18C 109.5 . .
H18A C18 H18C 109.5 . .
H18B C18 H18C 109.5 . .
N10 C19 N7 124.6(7) . .
N10 C19 C36 121.6(8) . .
N7 C19 C36 112.7(5) . .
C13 C20 N2 107.8(3) . .
C13 C20 H20A 126.1 . .
N2 C20 H20A 126.1 . .
C28 C21 C24 115.7(7) . .
C28 C21 H21A 122.1 . .
C24 C21 H21A 122.1 . .
C35 C22 H22A 109.5 . .
C35 C22 H22B 109.5 . .
H22A C22 H22B 109.5 . .
C35 C22 H22C 109.5 . .
H22A C22 H22C 109.5 . .
H22B C22 H22C 109.5 . .
C28 C23 C40 122.9(8) . .
C28 C23 H23A 118.5 . .
C40 C23 H23A 118.5 . .
C27 C24 C21 119.9(6) . .
C27 C24 H24A 120.1 . .
C21 C24 H24A 120.1 . .
O2 C25 O4 125.0(6) . .
O2 C25 C27 118.2(6) . .
O4 C25 C27 116.8(6) . .
C30 C26 N10 104.2(4) . .
C30 C26 H26A 127.9 . .
N10 C26 H26A 127.9 . .
C40 C27 C24 123.2(7) . .
C40 C27 C25 120.8(7) . .
C24 C27 C25 115.2(6) . .
C21 C28 C23 122.3(7) . .
C21 C28 O5 120.7(8) . .
C23 C28 O5 117.0(6) . .
C31 C29 N9 109.2(4) . .
C31 C29 H29A 125.4 . .
N9 C29 H29A 125.4 . .
C26 C30 N7 113.9(4) . .
C26 C30 H30A 123.1 . .
N7 C30 H30A 123.1 . .
N8 C31 C29 108.9(4) . .
N8 C31 H31A 125.6 . .
C29 C31 H31A 125.6 . .
C33 C32 N6 107.5(4) . .
C33 C32 H32A 126.3 . .
N6 C32 H32A 126.3 . .
C32 C33 N4 108.9(4) . .
C32 C33 H33A 125.5 . .
N4 C33 H33A 125.5 . .
C15 C34 O5 115.6(4) . .
C15 C34 C14 120.1(4) . .
O5 C34 C14 124.2(4) . .
N8 C35 N9 111.7(4) . .
N8 C35 C22 123.8(5) . .
N9 C35 C22 124.4(4) . .
C19 C36 H36A 109.5 . .
C19 C36 H36B 109.5 . .
H36A C36 H36B 109.5 . .
C19 C36 H36C 109.5 . .
H36A C36 H36C 109.5 . .
H36B C36 H36C 109.5 . .
C10 C37 N11 108.8(4) . .
C10 C37 H37A 125.6 . .
N11 C37 H37A 125.6 . .
C12 C38 N3 110.0(4) . .
C12 C38 H38A 125.0 . .
N3 C38 H38A 125.0 . .
C27 C40 C23 115.5(9) . .
C27 C40 H40A 122.3 . .
C23 C40 H40A 122.3 . .
N11 B1 N3 108.4(4) . .
N11 B1 N1 109.8(4) . .
N3 B1 N1 108.0(4) . .
N10 B2 N9 109.0(4) . .
N10 B2 N4 116.9(5) . .
N9 B2 N4 107.4(3) . .

loop_
_geom_bond_atom_site_label_1
_geom_bond_atom_site_label_2
_geom_bond_distance
_geom_bond_site_symmetry_2
Zn1 N7 1.980(5) 2
Zn1 O1 1.981(2) .
Zn1 N6 2.010(4) .
Zn1 N2 2.015(3) .
Zn2 O2 1.939(3) 17_544
Zn2 N5 1.984(4) .
Zn2 N12 1.988(4) 27
Zn2 N8 2.002(3) 18_554
O1 C2 1.270(4) .
O2 C25 1.182(7) .
O2 Zn2 1.938(3) 17_554
O3 C2 1.259(4) .
O4 C25 1.268(7) .
O5 C34 1.372(5) .
O5 C28 1.411(7) .
N1 C3 1.284(5) .
N1 C13 1.463(5) .
N1 B1 1.540(6) .
N2 C3 1.286(5) .
N2 C20 1.498(6) .
N3 C5 1.359(5) .
N3 C38 1.451(6) .
N3 B1 1.528(6) .
N4 C8 1.345(5) .
N4 C33 1.393(5) .
N4 B2 1.579(7) .
N5 C5 1.285(6) .
N5 C12 1.486(6) .
N6 C8 1.326(5) .
N6 C32 1.395(5) .
N7 C19 1.342(9) .
N7 C30 1.609(8) .
N7 Zn1 1.980(5) 3
N8 C35 1.316(5) .
N8 C31 1.331(6) .
N8 Zn2 2.002(3) 18_554
N9 C29 1.358(6) .
N9 C35 1.360(6) .
N9 B2 1.542(6) .
N10 C19 1.255(6) .
N10 C26 1.416(6) .
N10 B2 1.485(6) .
N11 C11 1.322(5) .
N11 C37 1.428(5) .
N11 B1 1.515(6) .
N12 C11 1.288(5) .
N12 C10 1.479(5) .
N12 Zn2 1.988(4) 26_455
C2 C4 1.498(5) .
C3 C9 1.478(6) .
C4 C6 1.372(5) .
C4 C7 1.386(5) .
C5 C16 1.463(6) .
C6 C15 1.362(6) .
C6 H6A 0.9300 .
C7 C14 1.353(5) .
C7 H7A 0.9300 .
C8 C17 1.487(5) .
C9 H9A 0.9600 .
C9 H9B 0.9600 .
C9 H9C 0.9600 .
C10 C37 1.305(6) .
C10 H10A 0.9300 .
C11 C18 1.485(6) .
C12 C38 1.313(7) .
C12 H12A 0.9300 .
C13 C20 1.327(6) .
C13 H13A 0.9300 .
C14 C34 1.406(6) .
C14 H14A 0.9300 .
C15 C34 1.367(6) .
C15 H15A 0.9300 .
C16 H16A 0.9600 .
C16 H16B 0.9600 .
C16 H16C 0.9600 .
C17 H17A 0.9600 .
C17 H17B 0.9600 .
C17 H17C 0.9600 .
C18 H18A 0.9600 .
C18 H18B 0.9600 .
C18 H18C 0.9600 .
C19 C36 1.545(8) .
C20 H20A 0.9300 .
C21 C28 1.320(9) .
C21 C24 1.529(9) .
C21 H21A 0.9300 .
C22 C35 1.512(8) .
C22 H22A 0.9600 .
C22 H22B 0.9600 .
C22 H22C 0.9600 .
C23 C28 1.382(11) .
C23 C40 1.442(10) .
C23 H23A 0.9300 .
C24 C27 1.360(8) .
C24 H24A 0.9300 .
C25 C27 1.543(8) .
C26 C30 1.269(7) .
C26 H26A 0.9300 .
C27 C40 1.355(9) .
C29 C31 1.337(6) .
C29 H29A 0.9300 .
C30 H30A 0.9300 .
C31 H31A 0.9300 .
C32 C33 1.326(6) .
C32 H32A 0.9300 .
C33 H33A 0.9300 .
C36 H36A 0.9600 .
C36 H36B 0.9600 .
C36 H36C 0.9600 .
C37 H37A 0.9300 .
C38 H38A 0.9300 .
C40 H40A 0.9300 .
